data_4507876
loop_
_publ_author_name
'Li, Shigeng'
'Luo, Junhua'
'Sun, Zhihua'
'Zhang, Shuquan'
'Li, Lina'
'Shi, Xiaojun'
'Hong, Maochun'

_publ_section_title
;
 Phase Transition Triggered by Ordering of Unique Pendulum-Like Motions in
 a Supramolecular Complex: Potassium Hydrogen
 Bis(dichloroacetate)-18-Crown-6
;
_journal_issue 6
_journal_name_full 'Crystal Growth &amp; Design'
_journal_page_first 2675
_journal_paper_doi 10.1021/cg4004565
_journal_volume 13
_journal_year 2013
_chemical_formula_sum 'C16 H27 Cl4 K O10'
_chemical_formula_weight 560.63
_chemical_name_systematic
; 
 ? 
;
_space_group_IT_number 15
_symmetry_cell_setting monoclinic
_symmetry_space_group_name_Hall '-C 2yc'
_symmetry_space_group_name_H-M 'C 1 2/c 1'
_atom_sites_solution_hydrogens geom
_atom_sites_solution_primary direct
_atom_sites_solution_secondary difmap
_audit_creation_method SHELXL-97
_cell_angle_alpha 90.00
_cell_angle_beta 99.704(13)
_cell_angle_gamma 90.00
_cell_formula_units_Z 4
_cell_length_a 20.447(4)
_cell_length_b 9.0676(15)
_cell_length_c 14.438(3)
_cell_measurement_reflns_used 2965
_cell_measurement_temperature 293(2)
_cell_measurement_theta_max 27.5281
_cell_measurement_theta_min 2.4610
_cell_volume 2638.6(9)
_computing_cell_refinement 'Bruker XSCANS'
_computing_data_collection 'Bruker XSCANS'
_computing_data_reduction 'Bruker SHELXTL'
_computing_molecular_graphics 'Bruker SHELXTL'
_computing_publication_material 'Bruker SHELXTL'
_computing_structure_refinement 'SHELXL-97 (Sheldrick, 1997)'
_computing_structure_solution 'SHELXS-97 (Sheldrick, 1990)'
_diffrn_ambient_temperature 293(2)
_diffrn_detector_area_resol_mean 28.5714
_diffrn_measured_fraction_theta_full 0.985
_diffrn_measured_fraction_theta_max 0.985
_diffrn_measurement_device_type \w
_diffrn_measurement_method CCD_Profile_fitting
_diffrn_radiation_monochromator graphite
_diffrn_radiation_source 'fine-focus sealed tube'
_diffrn_radiation_type MoK\a
_diffrn_radiation_wavelength 0.71073
_diffrn_reflns_av_R_equivalents 0.0405
_diffrn_reflns_av_sigmaI/netI 0.0408
_diffrn_reflns_limit_h_max 26
_diffrn_reflns_limit_h_min -26
_diffrn_reflns_limit_k_max 11
_diffrn_reflns_limit_k_min -11
_diffrn_reflns_limit_l_max 18
_diffrn_reflns_limit_l_min -18
_diffrn_reflns_number 9953
_diffrn_reflns_theta_full 27.45
_diffrn_reflns_theta_max 27.45
_diffrn_reflns_theta_min 3.21
_diffrn_standards_decay_% 0
_diffrn_standards_interval_count 0
_diffrn_standards_interval_time 0
_diffrn_standards_number 3619
_exptl_absorpt_coefficient_mu 0.651
_exptl_absorpt_correction_T_max 1.0000
_exptl_absorpt_correction_T_min 0.7402
_exptl_absorpt_correction_type multi-scan
_exptl_absorpt_process_details '(CrystalClear; Rigaku, 2000)'
_exptl_crystal_colour Colorless
_exptl_crystal_density_diffrn 1.411
_exptl_crystal_density_method 'not measured'
_exptl_crystal_description Prism
_exptl_crystal_F_000 1160
_exptl_crystal_size_max 0.2000
_exptl_crystal_size_mid 0.2000
_exptl_crystal_size_min 0.2000
_refine_diff_density_max 0.338
_refine_diff_density_min -0.170
_refine_diff_density_rms 0.039
_refine_ls_extinction_method none
_refine_ls_goodness_of_fit_ref 0.983
_refine_ls_hydrogen_treatment mixed
_refine_ls_matrix_type full
_refine_ls_number_parameters 182
_refine_ls_number_reflns 2974
_refine_ls_number_restraints 20
_refine_ls_restrained_S_all 1.103
_refine_ls_R_factor_all 0.0784
_refine_ls_R_factor_gt 0.0467
_refine_ls_shift/su_max 0.001
_refine_ls_shift/su_mean 0.000
_refine_ls_structure_factor_coef Fsqd
_refine_ls_weighting_details 'calc w=1/[\s^2^(Fo^2^)+(0.0760P)^2^+0.0000P] where P=(Fo^2^+2Fc^2^)/3'
_refine_ls_weighting_scheme calc
_refine_ls_wR_factor_gt 0.1247
_refine_ls_wR_factor_ref 0.1400
_reflns_number_gt 1815
_reflns_number_total 3020
_reflns_threshold_expression >2sigma(I)
_cod_data_source_file cg4004565_si_002.cif
_cod_data_source_block e:RT
_cod_depositor_comments
;
The following automatic conversions were performed:

'_exptl_absorpt_correction_type' value 'Multi-scan' changed to
'multi-scan' according to
/home/saulius/struct/CIF-dictionaries/cif_core.dic dictionary named
'cif_core.dic' version 2.3.1 from 2005-06-27.

Automatic conversion script
Id: cif_fix_values 1891 2012-01-12 08:04:46Z andrius 
;
_cod_original_sg_symbol_H-M C2/c
_cod_database_code 4507876

loop_
_symmetry_equiv_pos_as_xyz
'x, y, z'
'-x, y, -z+1/2'
'x+1/2, y+1/2, z'
'-x+1/2, y+1/2, -z+1/2'
'-x, -y, -z'
'x, -y, z-1/2'
'-x+1/2, -y+1/2, -z'
'x+1/2, -y+1/2, z-1/2'

loop_
_atom_site_label
_atom_site_type_symbol
_atom_site_fract_x
_atom_site_fract_y
_atom_site_fract_z
_atom_site_U_iso_or_equiv
_atom_site_adp_type
_atom_site_occupancy
_atom_site_symmetry_multiplicity
_atom_site_calc_flag
_atom_site_refinement_flags
_atom_site_disorder_assembly
_atom_site_disorder_group
K1 K 0.2500 0.2500 0.0000 0.0689(3) Uani 1 2 d S . .
Cl1A Cl 0.44176(10) 0.6348(5) 0.14639(15) 0.103(2) Uani 0.86(2) 1 d PD A 1
Cl2A Cl 0.44403(8) 0.6575(3) -0.05392(16) 0.078(2) Uani 0.753(15) 1 d PD A 1
O5 O 0.2969(2) 0.5137(5) 0.0481(4) 0.100(2) Uani 0.491(7) 1 d PU A 1
O5' O 0.2964(2) 0.5128(5) -0.0330(4) 0.0900(18) Uani 0.509(7) 1 d PU A 2
O4 O 0.31203(9) 0.7400(2) 0.0132(2) 0.0936(7) Uani 1 1 d . . .
O1 O 0.19281(11) 0.3179(2) 0.15795(15) 0.0884(6) Uani 1 1 d . A .
O2 O 0.31830(12) 0.1765(2) 0.18108(15) 0.0915(7) Uani 1 1 d . A .
O3 O 0.38722(9) 0.1751(2) 0.02543(14) 0.0729(5) Uani 1 1 d . A .
C1 C 0.12238(17) 0.3144(4) 0.1401(3) 0.0914(10) Uani 1 1 d . . .
H1A H 0.1049 0.3563 0.1944 0.110 Uiso 1 1 calc R A .
H1B H 0.1068 0.2111 0.1314 0.110 Uiso 1 1 calc R . .
C2 C 0.2212(2) 0.2415(5) 0.2418(2) 0.1095(13) Uani 1 1 d . . .
H2A H 0.2075 0.1367 0.2370 0.131 Uiso 1 1 calc R A .
H2B H 0.2049 0.2853 0.2964 0.131 Uiso 1 1 calc R . .
C3 C 0.2944(2) 0.2514(5) 0.2560(2) 0.1088(13) Uani 1 1 d . A .
H3A H 0.3081 0.3562 0.2574 0.131 Uiso 1 1 calc R . .
H3B H 0.3136 0.2059 0.3169 0.131 Uiso 1 1 calc R . .
C4 C 0.38776(18) 0.1788(4) 0.1902(2) 0.0947(10) Uani 1 1 d . . .
H4A H 0.4078 0.1332 0.2506 0.114 Uiso 1 1 calc R A .
H4B H 0.4036 0.2819 0.1897 0.114 Uiso 1 1 calc R . .
C5 C 0.40796(18) 0.0956(4) 0.1108(3) 0.0936(10) Uani 1 1 d . A .
H5A H 0.4567 0.0829 0.1217 0.112 Uiso 1 1 calc R . .
H5B H 0.3873 -0.0035 0.1063 0.112 Uiso 1 1 calc R . .
C6 C 0.40238(18) 0.0987(4) -0.0543(3) 0.0933(10) Uani 1 1 d . . .
H6A H 0.3811 0.0002 -0.0588 0.112 Uiso 1 1 calc R A .
H6B H 0.4510 0.0848 -0.0480 0.112 Uiso 1 1 calc R . .
C7 C 0.40492(11) 0.5792(3) 0.03421(16) 0.0589(6) Uani 1 1 d D . .
H15A H 0.4105 0.4699 0.0309 0.071 Uiso 1 1 calc R A 1
C8 C 0.33025(11) 0.6111(3) 0.01552(19) 0.0677(7) Uani 1 1 d . A .
Cl1B Cl 0.44778(11) 0.6975(3) 0.13391(19) 0.089(6) Uani 0.087(11) 1 d PRD A 2
Cl1C Cl 0.43128(11) 0.5779(3) 0.16100(19) 0.111(13) Uani 0.058(11) 1 d PRD A 3
Cl2C Cl 0.45408(11) 0.7049(3) -0.02689(19) 0.080(4) Uani 0.144(9) 1 d PRD A 3
Cl2B Cl 0.43248(11) 0.6042(3) -0.07729(19) 0.063(3) Uani 0.103(8) 1 d PRD A 2
H4C H 0.2500 0.7500 0.0000 0.075 Uiso 1 2 d SR . .

loop_
_atom_site_aniso_label
_atom_site_aniso_U_11
_atom_site_aniso_U_22
_atom_site_aniso_U_33
_atom_site_aniso_U_23
_atom_site_aniso_U_13
_atom_site_aniso_U_12
K1 0.0527(4) 0.0954(7) 0.0591(5) -0.0035(4) 0.0109(4) -0.0190(4)
Cl1A 0.0761(11) 0.146(6) 0.0766(11) -0.026(2) -0.0160(8) 0.0235(17)
Cl2A 0.0595(10) 0.088(3) 0.092(2) 0.011(3) 0.0288(14) 0.0128(17)
O5 0.090(2) 0.100(2) 0.115(3) 0.0021(19) 0.0308(18) -0.0094(17)
O5' 0.079(2) 0.083(2) 0.102(3) -0.0046(17) -0.0036(16) -0.0090(16)
O4 0.0491(10) 0.0903(14) 0.139(2) -0.0031(13) 0.0105(12) 0.0170(9)
O1 0.0959(16) 0.1076(15) 0.0655(12) 0.0051(12) 0.0246(11) -0.0018(12)
O2 0.0999(17) 0.1097(16) 0.0629(12) -0.0021(12) 0.0078(11) -0.0041(12)
O3 0.0695(11) 0.0691(11) 0.0811(13) 0.0013(10) 0.0155(10) 0.0067(9)
C1 0.093(2) 0.099(2) 0.093(2) -0.015(2) 0.045(2) 0.0054(18)
C2 0.142(4) 0.133(3) 0.0592(19) 0.014(2) 0.032(2) 0.014(3)
C3 0.141(4) 0.131(3) 0.0514(17) -0.0015(19) 0.009(2) 0.018(2)
C4 0.098(3) 0.102(2) 0.076(2) 0.0175(19) -0.0086(19) 0.0046(19)
C5 0.091(2) 0.090(2) 0.096(2) 0.019(2) 0.0079(19) 0.0194(18)
C6 0.091(2) 0.087(2) 0.107(3) -0.016(2) 0.029(2) 0.0166(17)
C7 0.0489(12) 0.0631(14) 0.0639(15) 0.0002(12) 0.0077(11) 0.0099(10)
C8 0.0476(13) 0.0706(17) 0.0848(19) 0.0008(16) 0.0107(13) -0.0007(13)
Cl1B 0.041(6) 0.088(8) 0.130(14) 0.022(7) -0.006(5) 0.013(4)
Cl1C 0.18(4) 0.079(12) 0.061(10) 0.004(8) -0.002(11) -0.014(11)
Cl2C 0.050(3) 0.057(4) 0.135(10) -0.012(4) 0.025(4) -0.014(2)
Cl2B 0.066(5) 0.064(6) 0.060(4) -0.016(4) 0.017(3) 0.006(4)

loop_
_atom_type_symbol
_atom_type_description
_atom_type_scat_dispersion_real
_atom_type_scat_dispersion_imag
_atom_type_scat_source
C C 0.0033 0.0016 'International Tables Vol C Tables 4.2.6.8 and 6.1.1.4'
H H 0.0000 0.0000 'International Tables Vol C Tables 4.2.6.8 and 6.1.1.4'
Cl Cl 0.1484 0.1585 'International Tables Vol C Tables 4.2.6.8 and 6.1.1.4'
K K 0.2009 0.2494 'International Tables Vol C Tables 4.2.6.8 and 6.1.1.4'
O O 0.0106 0.0060 'International Tables Vol C Tables 4.2.6.8 and 6.1.1.4'

loop_
_geom_angle_atom_site_label_1
_geom_angle_atom_site_label_2
_geom_angle_atom_site_label_3
_geom_angle
_geom_angle_site_symmetry_1
_geom_angle_site_symmetry_3
O5 K1 O5 180.0(3) 7 .
O5 K1 O5' 25.68(13) 7 7
O5 K1 O5' 154.32(13) . 7
O5 K1 O5' 154.32(13) 7 .
O5 K1 O5' 25.68(13) . .
O5' K1 O5' 180.0(3) 7 .
O5 K1 O1 103.39(13) 7 .
O5 K1 O1 76.61(13) . .
O5' K1 O1 80.75(12) 7 .
O5' K1 O1 99.25(12) . .
O5 K1 O1 76.61(13) 7 7
O5 K1 O1 103.39(13) . 7
O5' K1 O1 99.25(12) 7 7
O5' K1 O1 80.75(12) . 7
O1 K1 O1 180.0 . 7
O5 K1 O2 97.54(14) 7 .
O5 K1 O2 82.46(14) . .
O5' K1 O2 75.91(12) 7 .
O5' K1 O2 104.09(12) . .
O1 K1 O2 60.53(7) . .
O1 K1 O2 119.47(7) 7 .
O5 K1 O2 82.46(14) 7 7
O5 K1 O2 97.54(14) . 7
O5' K1 O2 104.09(12) 7 7
O5' K1 O2 75.91(12) . 7
O1 K1 O2 119.47(7) . 7
O1 K1 O2 60.53(7) 7 7
O2 K1 O2 180.0 . 7
O5 K1 O3 97.15(11) 7 .
O5 K1 O3 82.85(11) . .
O5' K1 O3 97.90(10) 7 .
O5' K1 O3 82.10(10) . .
O1 K1 O3 118.99(6) . .
O1 K1 O3 61.01(6) 7 .
O2 K1 O3 60.18(6) . .
O2 K1 O3 119.82(6) 7 .
O5 K1 O3 82.85(11) 7 7
O5 K1 O3 97.15(11) . 7
O5' K1 O3 82.10(10) 7 7
O5' K1 O3 97.90(10) . 7
O1 K1 O3 61.01(6) . 7
O1 K1 O3 118.99(6) 7 7
O2 K1 O3 119.82(6) . 7
O2 K1 O3 60.18(6) 7 7
O3 K1 O3 180.00(2) . 7
C8 O5 K1 137.7(4) . .
C8 O5' K1 135.7(3) . .
C8 O4 H4C 111.6 . .
C1 O1 C2 113.4(3) . .
C1 O1 K1 113.42(18) . .
C2 O1 K1 114.6(2) . .
C4 O2 C3 113.0(3) . .
C4 O2 K1 114.67(18) . .
C3 O2 K1 114.1(2) . .
C6 O3 C5 112.3(2) . .
C6 O3 K1 110.87(18) . .
C5 O3 K1 111.95(18) . .
O1 C1 C6 109.4(3) . 7
O1 C1 H1A 109.8 . .
C6 C1 H1A 109.8 7 .
O1 C1 H1B 109.8 . .
C6 C1 H1B 109.8 7 .
H1A C1 H1B 108.2 . .
O1 C2 C3 110.2(3) . .
O1 C2 H2A 109.6 . .
C3 C2 H2A 109.6 . .
O1 C2 H2B 109.6 . .
C3 C2 H2B 109.6 . .
H2A C2 H2B 108.1 . .
O2 C3 C2 109.5(3) . .
O2 C3 H3A 109.8 . .
C2 C3 H3A 109.8 . .
O2 C3 H3B 109.8 . .
C2 C3 H3B 109.8 . .
H3A C3 H3B 108.2 . .
O2 C4 C5 109.1(3) . .
O2 C4 H4A 109.9 . .
C5 C4 H4A 109.9 . .
O2 C4 H4B 109.9 . .
C5 C4 H4B 109.9 . .
H4A C4 H4B 108.3 . .
O3 C5 C4 109.2(2) . .
O3 C5 H5A 109.8 . .
C4 C5 H5A 109.8 . .
O3 C5 H5B 109.8 . .
C4 C5 H5B 109.8 . .
H5A C5 H5B 108.3 . .
O3 C6 C1 109.1(2) . 7
O3 C6 H6A 109.9 . .
C1 C6 H6A 109.9 7 .
O3 C6 H6B 109.9 . .
C1 C6 H6B 109.9 7 .
H6A C6 H6B 108.3 . .
C8 C7 Cl1A 111.77(17) . .
C8 C7 Cl2A 110.91(16) . .
Cl1A C7 Cl2A 112.2(2) . .
C8 C7 Cl2B 105.70(19) . .
Cl1A C7 Cl2B 129.9(2) . .
Cl2A C7 Cl2B 19.73(9) . .
C8 C7 Cl1C 107.20(18) . .
Cl1A C7 Cl1C 19.57(17) . .
Cl2A C7 Cl1C 129.47(18) . .
Cl2B C7 Cl1C 144.41(19) . .
C8 C7 Cl2C 114.0(2) . .
Cl1A C7 Cl2C 94.6(2) . .
Cl2A C7 Cl2C 18.81(10) . .
Cl2B C7 Cl2C 38.54(7) . .
Cl1C C7 Cl2C 113.16(18) . .
C8 C7 Cl1B 110.34(19) . .
Cl1A C7 Cl1B 18.96(17) . .
Cl2A C7 Cl1B 96.48(16) . .
Cl2B C7 Cl1B 115.69(17) . .
Cl1C C7 Cl1B 38.36(7) . .
Cl2C C7 Cl1B 78.04(13) . .
C8 C7 H15A 107.2 . .
Cl1A C7 H15A 107.2 . .
Cl2A C7 H15A 107.2 . .
Cl2B C7 H15A 91.6 . .
Cl1C C7 H15A 91.4 . .
Cl2C C7 H15A 121.1 . .
Cl1B C7 H15A 123.9 . .
O4 C8 O5 120.0(3) . .
O4 C8 O5' 121.4(3) . .
O5 C8 O5' 55.3(3) . .
O4 C8 C7 118.3(2) . .
O5 C8 C7 113.0(3) . .
O5' C8 C7 113.6(3) . .

loop_
_geom_bond_atom_site_label_1
_geom_bond_atom_site_label_2
_geom_bond_distance
_geom_bond_site_symmetry_2
K1 O5 2.625(5) 7
K1 O5 2.625(5) .
K1 O5' 2.638(4) 7
K1 O5' 2.638(4) .
K1 O1 2.801(2) .
K1 O1 2.801(2) 7
K1 O2 2.828(2) .
K1 O2 2.828(2) 7
K1 O3 2.8498(19) .
K1 O3 2.8498(19) 7
Cl1A C7 1.742(3) .
Cl2A C7 1.762(3) .
O5 C8 1.255(5) .
O5' C8 1.266(5) .
O4 C8 1.226(3) .
O4 H4C 1.2537 .
O1 C1 1.420(4) .
O1 C2 1.431(4) .
O2 C4 1.404(4) .
O2 C3 1.431(4) .
O3 C6 1.422(4) .
O3 C5 1.429(4) .
C1 C6 1.484(5) 7
C1 H1A 0.9900 .
C1 H1B 0.9900 .
C2 C3 1.478(6) .
C2 H2A 0.9900 .
C2 H2B 0.9900 .
C3 H3A 0.9900 .
C3 H3B 0.9900 .
C4 C5 1.488(5) .
C4 H4A 0.9900 .
C4 H4B 0.9900 .
C5 H5A 0.9900 .
C5 H5B 0.9900 .
C6 C1 1.484(5) 7
C6 H6A 0.9900 .
C6 H6B 0.9900 .
C7 C8 1.532(3) .
C7 Cl2B 1.807(3) .
C7 Cl1C 1.819(3) .
C7 Cl2C 1.840(3) .
C7 Cl1B 1.888(3) .
C7 H15A 1.0000 .
